data_4519024
loop_
_publ_author_name
'Huke, Cameron D.'
'Taylor, Laurence J.'
'Argent, Stephen P.'
'Kays, Deborah L.'

_publ_section_title
;
 Catalyst-free Hydrophosphinylation of Isocyanates and Isothiocyanates
 under Low-Added-Solvent Conditions
;
_journal_issue 32
_journal_name_full 'ACS Sustainable Chemistry &amp; Engineering'
_journal_page_first 10704
_journal_page_last 10709
_journal_paper_doi 10.1021/acssuschemeng.1c02907
_journal_volume 9
_journal_year 2021
_chemical_formula_moiety 'C19 H15 Cl N O P S'
_chemical_formula_sum 'C19 H15 Cl N O P S'
_chemical_formula_weight 371.80
_space_group_crystal_system monoclinic
_space_group_IT_number 14
_space_group_name_Hall '-P 2yn'
_space_group_name_H-M_alt 'P 1 21/n 1'
_atom_sites_solution_hydrogens mixed
_atom_sites_solution_primary dual
_atom_sites_solution_secondary difmap
_audit_creation_date 2021-02-18
_audit_creation_method
;
Olex2 1.3
(compiled 2020.11.12 svn.r5f609507 for OlexSys, GUI svn.r6257)
;
_cell_angle_alpha 90
_cell_angle_beta 105.7350(10)
_cell_angle_gamma 90
_cell_formula_units_Z 4
_cell_length_a 12.19340(10)
_cell_length_b 10.76950(10)
_cell_length_c 13.88080(10)
_cell_measurement_reflns_used 18978
_cell_measurement_temperature 120(2)
_cell_measurement_theta_max 74.9860
_cell_measurement_theta_min 5.2370
_cell_volume 1754.48(3)
_computing_cell_refinement 'CrysAlisPro 1.171.40.67a (Rigaku OD, 2019)'
_computing_data_collection 'CrysAlisPro 1.171.40.67a (Rigaku OD, 2019)'
_computing_data_reduction 'CrysAlisPro 1.171.40.67a (Rigaku OD, 2019)'
_computing_molecular_graphics 'Olex2 1.3 (Dolomanov et al., 2009)'
_computing_publication_material 'Olex2 1.3 (Dolomanov et al., 2009)'
_computing_structure_refinement 'SHELXL 2018/3 (Sheldrick, 2015)'
_computing_structure_solution 'SHELXT 2018/2 (Sheldrick, 2018)'
_diffrn_ambient_environment 'N2 gas'
_diffrn_ambient_temperature 120(2)
_diffrn_crystal_treatment 'flash frozen in gaseous N2'
_diffrn_detector 'Hybrid Pixel Array Detector'
_diffrn_detector_area_resol_mean 5.8140
_diffrn_detector_type 'PILATUS3 R 200K Hybrid Pixel Array Detector'
_diffrn_measured_fraction_theta_full 0.999
_diffrn_measured_fraction_theta_max 0.981
_diffrn_measurement_details
;
List of Runs (angles in degrees, time in seconds):

  # Type    Start    End  Width  t~exp~   \w     \q     \k     \f   Frames
--------------------------------------------------------------------------
  1  \w    -24.00   1.00   0.50    0.50    --    0.00  -3.00-133.00   50
  2  \w     98.00 150.00   0.50    0.50    --   98.00  -3.00-133.00  104
  3  \w     29.00  59.00   0.50    0.50    --   98.00   3.00  46.00   60
  4  \w     16.00  42.00   0.50    0.50    --    0.00  38.00  30.00   52
  5  \w    -45.00 -19.00   0.50    0.50    --    0.00 -77.00 150.00   52
  6  \w    -44.00 -18.00   0.50    0.50    --    0.00 -77.00-180.00   52
  7  \w    -12.00  32.00   0.50    0.50    --    0.00 -82.00-150.00   88
  8  \w     -1.00  25.00   0.50    0.50    --    0.00  38.00-150.00   52
  9  \w    -23.00   2.00   0.50    0.50    --    0.00 -38.00-150.00   50
 10  \w      7.00  32.00   0.50    0.50    --    0.00 -82.00 -60.00   50
 11  \w    -14.00  32.00   0.50    0.50    --    0.00 -19.00 150.00   92
 12  \w    -20.00   6.00   0.50    0.50    --    0.00  38.00  30.00   52
 13  \w    -22.00  30.00   0.50    0.50    --    0.00 -82.00  90.00  104
 14  \w     49.00  74.00   0.50    0.50    --    0.00  38.00  60.00   50
 15  \w    -23.00  41.00   0.50    0.50    --    0.00  38.00  60.00  128
 16  \w     -7.00  31.00   0.50    0.50    --    0.00 -77.00 150.00   76
 17  \w    -59.00 -33.00   0.50    0.50    --    0.00 -38.00-150.00   52
 18  \w    -42.00  -3.00   0.50    0.50    --    0.00 -77.00-120.00   78
 19  \w     77.00 103.00   0.50    0.50    --   98.00  54.00  58.19   52
 20  \w     68.00  94.00   0.50    0.50    --   98.00  74.00-102.82   52
 21  \w     72.00  98.00   0.50    0.50    --   98.00  61.00-150.00   52
 22  \w     74.00 100.00   0.50    0.50    --   98.00  51.00 150.19   52
 23  \w    153.00 178.00   0.50    0.50    --   98.00  69.00-178.74   50
 24  \w    142.00 168.00   0.50    0.50    --   98.00  61.00 120.00   52
 25  \w    162.00 187.00   0.50    0.50    --   98.00  45.00-180.00   50
 26  \w     73.00  99.00   0.50    0.50    --   98.00  61.00  75.60   52
 27  \w     72.00  98.00   0.50    0.50    --   98.00  61.00  60.00   52
 28  \w     75.00 101.00   0.50    0.50    --   98.00  55.00  54.12   52
 29  \w     67.00  93.00   0.50    0.50    --   98.00  75.00 -61.21   52
 30  \w     70.00  96.00   0.50    0.50    --   98.00  69.00-178.74   52
 31  \w    162.00 187.00   0.50    0.50    --   98.00  61.00 150.00   50
 32  \w     68.00  94.00   0.50    0.50    --   98.00  74.00 -38.18   52
 33  \w     76.00 101.00   0.50    0.50    --   98.00  45.00-150.00   50
 34  \w     72.00  97.00   0.50    0.50    --   98.00  61.00 150.00   50
 35  \w     10.00 121.00   0.50    0.50    --   98.00 -61.00 150.00  222
 36  \w     72.00  97.00   0.50    0.50    --   98.00  61.00 120.00   50
 37  \w     77.00 113.00   0.50    0.50    --   98.00  45.00 120.00   72
 38  \w     70.00  96.00   0.50    0.50    --   98.00  73.00 -53.73   52
 39  \w     72.00  97.00   0.50    0.50    --   98.00  61.00-180.00   50
 40  \w    127.00 152.00   0.50    0.50    --   98.00  61.00  90.00   50
 41  \w     80.00 113.00   0.50    0.50    --   98.00 -61.00-150.00   66
 42  \w     75.00 146.00   0.50    0.50    --   98.00  30.00-150.00  142
 43  \w     76.00 107.00   0.50    0.50    --   98.00  30.00 120.00   62
 44  \w     78.00 124.00   0.50    0.50    --   98.00  30.00 150.00   92
 45  \w     73.00  99.00   0.50    0.50    --   98.00  61.00  30.00   52
 46  \w     11.00 131.00   0.50    0.50    --   98.00 -82.00  90.00  240
 47  \w     77.00 103.00   0.50    0.50    --   98.00  45.00 150.00   52
 48  \w     75.00 101.00   0.50    0.50    --   98.00  45.00-120.00   52
 49  \w     72.00  98.00   0.50    0.50    --   98.00  61.00  90.00   52
 50  \w     76.00 158.00   0.50    0.50    --   98.00  45.00  30.00  164
 51  \w     76.00 187.00   0.50    0.50    --   98.00  45.00  60.00  222
 52  \w     76.00 101.00   0.50    0.50    --   98.00  45.00  90.00   50
 53  \w     80.00 109.00   0.50    0.50    --   98.00  30.00-180.00   58
 54  \w     69.00  94.00   0.50    0.50    --   98.00  71.00-125.80   50
 55  \w     72.00  97.00   0.50    0.50    --   98.00  61.00-120.00   50
 56  \w     75.00 101.00   0.50    0.50    --   98.00  45.00-180.00   52
 57  \w     67.00  93.00   0.50    0.50    --   98.00  75.00 -15.06   52
 58  \w      9.00 127.00   0.50    0.50    --   98.00 -82.00 150.00  236
;
_diffrn_measurement_device '\k-geometry diffractometer'
_diffrn_measurement_device_type 'XtalLAB PRO MM007, PILATUS3 R 200K'
_diffrn_measurement_method '\w scans'
_diffrn_measurement_specimen_support 'MiTeGen micromount'
_diffrn_orient_matrix_type 'CrysAlisPro convention (1999,Acta A55,543-557)'
_diffrn_orient_matrix_UB_11 -0.0919879000
_diffrn_orient_matrix_UB_12 -0.0041903000
_diffrn_orient_matrix_UB_13 -0.1010051000
_diffrn_orient_matrix_UB_21 -0.0936511000
_diffrn_orient_matrix_UB_22 0.0041200000
_diffrn_orient_matrix_UB_23 0.0553630000
_diffrn_orient_matrix_UB_31 -0.0000061000
_diffrn_orient_matrix_UB_32 0.1429679000
_diffrn_orient_matrix_UB_33 -0.0045493000
_diffrn_radiation_monochromator mirror
_diffrn_radiation_probe x-ray
_diffrn_radiation_type 'Cu K\a'
_diffrn_radiation_wavelength 1.54184
_diffrn_reflns_av_R_equivalents 0.0345
_diffrn_reflns_av_unetI/netI 0.0196
_diffrn_reflns_Laue_measured_fraction_full 0.999
_diffrn_reflns_Laue_measured_fraction_max 0.981
_diffrn_reflns_limit_h_max 15
_diffrn_reflns_limit_h_min -15
_diffrn_reflns_limit_k_max 12
_diffrn_reflns_limit_k_min -11
_diffrn_reflns_limit_l_max 17
_diffrn_reflns_limit_l_min -17
_diffrn_reflns_number 26862
_diffrn_reflns_point_group_measured_fraction_full 0.999
_diffrn_reflns_point_group_measured_fraction_max 0.981
_diffrn_reflns_theta_full 67.684
_diffrn_reflns_theta_max 75.433
_diffrn_reflns_theta_min 4.287
_diffrn_source 'rotating anode'
_diffrn_source_type 'MicroMax 007 HF'
_exptl_absorpt_coefficient_mu 3.941
_exptl_absorpt_correction_T_max 1.000
_exptl_absorpt_correction_T_min 0.581
_exptl_absorpt_correction_type gaussian
_exptl_absorpt_process_details
;
CrysAlisPro 1.171.40.67a (Rigaku Oxford Diffraction, 2019)
Numerical absorption correction based on gaussian integration over
			a multifaceted crystal model
Empirical absorption correction using spherical harmonics,
 implemented in SCALE3 ABSPACK scaling algorithm.
;
_exptl_crystal_colour 'clear yellow'
_exptl_crystal_colour_lustre clear
_exptl_crystal_colour_primary yellow
_exptl_crystal_density_diffrn 1.408
_exptl_crystal_description block
_exptl_crystal_F_000 768
_exptl_crystal_recrystallization_method '1:1 THF:ethanol -30C'
_exptl_crystal_size_max 0.292
_exptl_crystal_size_mid 0.095
_exptl_crystal_size_min 0.058
_refine_diff_density_max 0.298
_refine_diff_density_min -0.316
_refine_diff_density_rms 0.052
_refine_ls_extinction_method none
_refine_ls_goodness_of_fit_ref 1.060
_refine_ls_hydrogen_treatment mixed
_refine_ls_matrix_type full
_refine_ls_number_parameters 220
_refine_ls_number_reflns 3568
_refine_ls_number_restraints 1
_refine_ls_restrained_S_all 1.059
_refine_ls_R_factor_all 0.0287
_refine_ls_R_factor_gt 0.0278
_refine_ls_shift/su_max 0.001
_refine_ls_shift/su_mean 0.000
_refine_ls_structure_factor_coef Fsqd
_refine_ls_weighting_details 'w=1/[\s^2^(Fo^2^)+(0.0354P)^2^+0.9034P] where P=(Fo^2^+2Fc^2^)/3'
_refine_ls_weighting_scheme calc
_refine_ls_wR_factor_gt 0.0725
_refine_ls_wR_factor_ref 0.0732
_reflns_Friedel_coverage 0.000
_reflns_number_gt 3433
_reflns_number_total 3568
_reflns_threshold_expression 'I > 2\s(I)'
_cod_data_source_file sc1c02907_si_002.cif
_cod_data_source_block ochdke
_cod_database_code 4519024
_nottingham_internal_coll_name OCHDKE
_nottingham_internal_coll_number 18757
_nottingham_internal_coll_client CH/DLK
_nottingham_internal_coll_type custom
_nottingham_internal_coll_frame_method '\w scans'
_nottingham_internal_coll_frame_time 0.50
_nottingham_internal_coll_frame_width 0.50
_nottingham_internal_coll_user pcxch6
_nottingham_internal_coll_date 29/07/2020
_nottingham_internal_coll_location NOTTS
_nottingham_internal_coll_instrument 'XtalLAB PRO, A00000876'
_nottingham_internal_process_date 03/08/2020
_nottingham_internal_process_user pcxch6
_nottingham_internal_solution_date 27/11/2020
_nottingham_internal_solution_user pcxch6
_nottingham_internal_refinement_date 27/11/2020
_nottingham_internal_refinement_user pcxch6
_nottingham_internal_self_archive_date 16/02/2021
_nottingham_internal_self_validation_date 16/02/2021
_nottingham_internal_self_validation_user pcxch6
_nottingham_internal_validation_date 17/02/2021
_nottingham_internal_validation_user pczspa
_nottingham_internal_archive_date 17/02/2021
_shelx_shelxl_version_number 2018/3
_chemical_oxdiff_formula C19H15Cl1N1O1P1S1
_chemical_oxdiff_usercomment 'OCHDKE #18757 MM-720 for CH/DLK fomblin micromount'
_shelx_space_group_comment
;
The symmetry employed for this shelxl refinement is uniquely defined
by the following loop, which should always be used as a source of
symmetry information in preference to the above space-group names.
They are only intended as comments.
;
_shelx_estimated_absorpt_t_max 0.804
_shelx_estimated_absorpt_t_min 0.392
_reflns_odcompleteness_completeness 99.94
_reflns_odcompleteness_iscentric 1
_reflns_odcompleteness_theta 66.97
_olex2_refinement_description
;
1. Fixed Uiso
 At 1.2 times of:
  All C(H) groups, All N(H) groups
2. Restrained distances
 N1-H1
 0.88 with sigma of 0.02
3.a Aromatic/amide H refined with riding coordinates:
 C2(H2), C3(H3), C4(H4), C5(H5), C6(H6), C8(H8), C9(H9), C10(H10), C11(H11),
 C12(H12), C15(H15), C16(H16), C18(H18), C19(H19)
;
_olex2_exptl_crystal_mounting_method 'in fomblin film on a micromount'
_olex2_submission_original_sample_id OCHDKE
_olex2_submission_special_instructions 'No special instructions were received'
_oxdiff_exptl_absorpt_empirical_details
;
Empirical correction (ABSPACK) includes:
- Absorption correction using spherical harmonics
- Frame scaling
;
_oxdiff_exptl_absorpt_empirical_full_max 2.551
_oxdiff_exptl_absorpt_empirical_full_min 0.593

loop_
_space_group_symop_operation_xyz
'x, y, z'
'-x+1/2, y+1/2, -z+1/2'
'-x, -y, -z'
'x-1/2, -y-1/2, z-1/2'

loop_
_atom_site_label
_atom_site_type_symbol
_atom_site_fract_x
_atom_site_fract_y
_atom_site_fract_z
_atom_site_U_iso_or_equiv
_atom_site_adp_type
_atom_site_occupancy
_atom_site_site_symmetry_order
_atom_site_calc_flag
_atom_site_refinement_flags_posn
_atom_site_refinement_flags_adp
_atom_site_refinement_flags_occupancy
_atom_site_disorder_assembly
_atom_site_disorder_group
Cl1 Cl 0.14738(3) -0.01955(3) 0.65441(3) 0.03244(11) Uani 1 1 d . . . . .
S1 S 0.15291(3) 0.60812(3) 0.54870(3) 0.02359(10) Uani 1 1 d . . . . .
P1 P 0.36572(3) 0.68347(3) 0.48959(2) 0.01538(9) Uani 1 1 d . . . . .
O1 O 0.45559(8) 0.62083(9) 0.45234(7) 0.0201(2) Uani 1 1 d . . . . .
N1 N 0.32280(9) 0.45382(11) 0.53639(8) 0.0181(2) Uani 1 1 d D . . . .
H1 H 0.3916(12) 0.4472(16) 0.5305(12) 0.022 Uiso 1 1 d D U . . .
C1 C 0.27508(11) 0.77781(12) 0.39381(9) 0.0179(3) Uani 1 1 d . . . . .
C2 C 0.27685(12) 0.75708(13) 0.29490(10) 0.0236(3) Uani 1 1 d . . . . .
H2 H 0.323365 0.693285 0.279755 0.028 Uiso 1 1 calc R U . . .
C3 C 0.21033(14) 0.83011(15) 0.21884(11) 0.0299(3) Uani 1 1 d . . . . .
H3 H 0.211263 0.816000 0.151511 0.036 Uiso 1 1 calc R U . . .
C4 C 0.14284(13) 0.92311(15) 0.24049(12) 0.0314(4) Uani 1 1 d . . . . .
H4 H 0.096891 0.972240 0.188053 0.038 Uiso 1 1 calc R U . . .
C5 C 0.14209(12) 0.94485(15) 0.33884(12) 0.0303(3) Uani 1 1 d . . . . .
H5 H 0.096294 1.009599 0.353648 0.036 Uiso 1 1 calc R U . . .
C6 C 0.20791(11) 0.87246(14) 0.41565(11) 0.0235(3) Uani 1 1 d . . . . .
H6 H 0.207133 0.887442 0.482911 0.028 Uiso 1 1 calc R U . . .
C7 C 0.42491(10) 0.78316(13) 0.59474(9) 0.0175(3) Uani 1 1 d . . . . .
C8 C 0.50498(11) 0.86876(14) 0.57964(10) 0.0222(3) Uani 1 1 d . . . . .
H8 H 0.519844 0.874417 0.516046 0.027 Uiso 1 1 calc R U . . .
C9 C 0.56267(12) 0.94532(14) 0.65709(11) 0.0257(3) Uani 1 1 d . . . . .
H9 H 0.616482 1.003902 0.646507 0.031 Uiso 1 1 calc R U . . .
C10 C 0.54157(12) 0.93613(14) 0.75015(11) 0.0257(3) Uani 1 1 d . . . . .
H10 H 0.581790 0.987740 0.803589 0.031 Uiso 1 1 calc R U . . .
C11 C 0.46229(13) 0.85218(15) 0.76532(11) 0.0288(3) Uani 1 1 d . . . . .
H11 H 0.447757 0.846941 0.829065 0.035 Uiso 1 1 calc R U . . .
C12 C 0.40354(12) 0.77525(14) 0.68803(10) 0.0236(3) Uani 1 1 d . . . . .
H12 H 0.349123 0.717616 0.698884 0.028 Uiso 1 1 calc R U . . .
C13 C 0.27527(11) 0.56652(13) 0.52850(9) 0.0175(3) Uani 1 1 d . . . . .
C14 C 0.27678(11) 0.34149(12) 0.56392(10) 0.0184(3) Uani 1 1 d . . . . .
C15 C 0.16525(12) 0.30486(14) 0.51836(10) 0.0227(3) Uani 1 1 d . . . . .
H15 H 0.116765 0.356145 0.469124 0.027 Uiso 1 1 calc R U . . .
C16 C 0.12515(12) 0.19267(14) 0.54533(11) 0.0255(3) Uani 1 1 d . . . . .
H16 H 0.049299 0.166622 0.514519 0.031 Uiso 1 1 calc R U . . .
C17 C 0.19687(12) 0.11957(13) 0.61741(11) 0.0235(3) Uani 1 1 d . . . . .
C18 C 0.30821(12) 0.15432(14) 0.66251(11) 0.0260(3) Uani 1 1 d . . . . .
H18 H 0.356560 0.102718 0.711576 0.031 Uiso 1 1 calc R U . . .
C19 C 0.34820(12) 0.26600(14) 0.63486(11) 0.0238(3) Uani 1 1 d . . . . .
H19 H 0.424699 0.290685 0.664649 0.029 Uiso 1 1 calc R U . . .

loop_
_atom_site_aniso_label
_atom_site_aniso_U_11
_atom_site_aniso_U_22
_atom_site_aniso_U_33
_atom_site_aniso_U_23
_atom_site_aniso_U_13
_atom_site_aniso_U_12
Cl1 0.0378(2) 0.01845(19) 0.0490(2) 0.00316(14) 0.02531(17) -0.00414(14)
S1 0.01896(16) 0.02186(19) 0.03318(19) 0.00331(13) 0.01256(13) 0.00186(12)
P1 0.01543(16) 0.01463(18) 0.01675(16) 0.00151(11) 0.00549(12) 0.00011(11)
O1 0.0192(4) 0.0184(5) 0.0248(5) 0.0011(4) 0.0095(4) 0.0012(4)
N1 0.0163(5) 0.0174(6) 0.0222(5) 0.0017(4) 0.0077(4) -0.0007(4)
C1 0.0181(6) 0.0167(7) 0.0181(6) 0.0016(5) 0.0035(5) -0.0029(5)
C2 0.0316(7) 0.0192(7) 0.0197(6) -0.0004(5) 0.0065(5) -0.0044(6)
C3 0.0402(8) 0.0274(8) 0.0183(6) 0.0025(6) 0.0016(6) -0.0125(6)
C4 0.0273(7) 0.0271(8) 0.0315(8) 0.0140(6) -0.0062(6) -0.0080(6)
C5 0.0222(7) 0.0255(8) 0.0419(8) 0.0095(7) 0.0062(6) 0.0043(6)
C6 0.0209(6) 0.0235(8) 0.0267(7) 0.0037(6) 0.0074(5) 0.0018(5)
C7 0.0179(6) 0.0166(7) 0.0170(6) 0.0018(5) 0.0029(5) 0.0016(5)
C8 0.0233(6) 0.0242(7) 0.0186(6) 0.0024(5) 0.0049(5) -0.0032(5)
C9 0.0255(7) 0.0228(8) 0.0261(7) 0.0015(6) 0.0025(5) -0.0053(6)
C10 0.0285(7) 0.0225(8) 0.0221(7) -0.0029(5) 0.0005(5) 0.0008(6)
C11 0.0372(8) 0.0301(9) 0.0201(7) -0.0011(6) 0.0094(6) 0.0003(6)
C12 0.0270(7) 0.0230(8) 0.0226(7) 0.0013(5) 0.0095(5) -0.0030(6)
C13 0.0181(6) 0.0179(7) 0.0166(6) 0.0012(5) 0.0048(5) -0.0021(5)
C14 0.0219(6) 0.0152(7) 0.0215(6) -0.0002(5) 0.0113(5) -0.0007(5)
C15 0.0225(6) 0.0214(7) 0.0244(6) 0.0008(5) 0.0069(5) -0.0014(5)
C16 0.0238(7) 0.0224(8) 0.0319(7) -0.0028(6) 0.0106(6) -0.0054(5)
C17 0.0298(7) 0.0156(7) 0.0319(7) -0.0012(5) 0.0199(6) -0.0019(5)
C18 0.0269(7) 0.0209(7) 0.0326(7) 0.0077(6) 0.0126(6) 0.0036(6)
C19 0.0208(6) 0.0217(8) 0.0301(7) 0.0027(6) 0.0088(5) -0.0002(5)

loop_
_atom_type_symbol
_atom_type_description
_atom_type_scat_dispersion_real
_atom_type_scat_dispersion_imag
_atom_type_scat_source
C C 0.0181 0.0091 'International Tables Vol C Tables 4.2.6.8 and 6.1.1.4'
H H 0.0000 0.0000 'International Tables Vol C Tables 4.2.6.8 and 6.1.1.4'
N N 0.0311 0.0180 'International Tables Vol C Tables 4.2.6.8 and 6.1.1.4'
O O 0.0492 0.0322 'International Tables Vol C Tables 4.2.6.8 and 6.1.1.4'
P P 0.2955 0.4335 'International Tables Vol C Tables 4.2.6.8 and 6.1.1.4'
S S 0.3331 0.5567 'International Tables Vol C Tables 4.2.6.8 and 6.1.1.4'
Cl Cl 0.3639 0.7018 'International Tables Vol C Tables 4.2.6.8 and 6.1.1.4'

loop_
_exptl_crystal_face_index_h
_exptl_crystal_face_index_k
_exptl_crystal_face_index_l
_exptl_crystal_face_perp_dist
4 0 -5 0.0288
-4 0 5 0.0288
0 0 -1 0.0289
0 0 1 0.0289
-5 0 2 0.0234
5 0 -2 0.0504
-2 5 0 0.1123
1 -5 0 0.1423

loop_
_geom_angle_atom_site_label_1
_geom_angle_atom_site_label_2
_geom_angle_atom_site_label_3
_geom_angle
_geom_angle_site_symmetry_1
_geom_angle_site_symmetry_3
_geom_angle_publ_flag
O1 P1 C1 111.18(6) . . ?
O1 P1 C7 112.34(6) . . ?
O1 P1 C13 110.20(6) . . ?
C1 P1 C7 107.11(6) . . ?
C1 P1 C13 107.80(6) . . ?
C7 P1 C13 108.04(6) . . ?
C13 N1 H1 118.4(11) . . ?
C13 N1 C14 126.72(11) . . ?
C14 N1 H1 114.6(11) . . ?
C2 C1 P1 117.83(10) . . ?
C6 C1 P1 122.24(10) . . ?
C6 C1 C2 119.88(12) . . ?
C1 C2 H2 120.2 . . ?
C3 C2 C1 119.69(14) . . ?
C3 C2 H2 120.2 . . ?
C2 C3 H3 119.8 . . ?
C4 C3 C2 120.37(14) . . ?
C4 C3 H3 119.8 . . ?
C3 C4 H4 120.0 . . ?
C3 C4 C5 120.01(13) . . ?
C5 C4 H4 120.0 . . ?
C4 C5 H5 119.9 . . ?
C6 C5 C4 120.30(15) . . ?
C6 C5 H5 119.9 . . ?
C1 C6 H6 120.1 . . ?
C5 C6 C1 119.75(14) . . ?
C5 C6 H6 120.1 . . ?
C8 C7 P1 114.49(10) . . ?
C12 C7 P1 125.72(11) . . ?
C12 C7 C8 119.62(12) . . ?
C7 C8 H8 119.9 . . ?
C9 C8 C7 120.25(12) . . ?
C9 C8 H8 119.9 . . ?
C8 C9 H9 120.1 . . ?
C8 C9 C10 119.78(13) . . ?
C10 C9 H9 120.1 . . ?
C9 C10 H10 119.9 . . ?
C11 C10 C9 120.20(13) . . ?
C11 C10 H10 119.9 . . ?
C10 C11 H11 119.7 . . ?
C10 C11 C12 120.52(13) . . ?
C12 C11 H11 119.7 . . ?
C7 C12 H12 120.2 . . ?
C11 C12 C7 119.63(13) . . ?
C11 C12 H12 120.2 . . ?
S1 C13 P1 120.16(8) . . ?
N1 C13 S1 128.57(10) . . ?
N1 C13 P1 111.27(9) . . ?
C15 C14 N1 121.64(12) . . ?
C19 C14 N1 118.02(12) . . ?
C19 C14 C15 120.28(13) . . ?
C14 C15 H15 120.2 . . ?
C16 C15 C14 119.65(13) . . ?
C16 C15 H15 120.2 . . ?
C15 C16 H16 120.3 . . ?
C17 C16 C15 119.31(13) . . ?
C17 C16 H16 120.3 . . ?
C16 C17 Cl1 120.07(11) . . ?
C16 C17 C18 121.59(13) . . ?
C18 C17 Cl1 118.34(11) . . ?
C17 C18 H18 120.5 . . ?
C17 C18 C19 118.93(13) . . ?
C19 C18 H18 120.5 . . ?
C14 C19 C18 120.22(13) . . ?
C14 C19 H19 119.9 . . ?
C18 C19 H19 119.9 . . ?

loop_
_geom_bond_atom_site_label_1
_geom_bond_atom_site_label_2
_geom_bond_distance
_geom_bond_site_symmetry_2
_geom_bond_publ_flag
Cl1 C17 1.7437(14) . ?
S1 C13 1.6530(13) . ?
P1 O1 1.4935(9) . ?
P1 C1 1.7957(13) . ?
P1 C7 1.7979(13) . ?
P1 C13 1.8486(13) . ?
N1 H1 0.868(13) . ?
N1 C13 1.3366(18) . ?
N1 C14 1.4285(17) . ?
C1 C2 1.3969(18) . ?
C1 C6 1.3916(19) . ?
C2 H2 0.9500 . ?
C2 C3 1.388(2) . ?
C3 H3 0.9500 . ?
C3 C4 1.380(2) . ?
C4 H4 0.9500 . ?
C4 C5 1.388(2) . ?
C5 H5 0.9500 . ?
C5 C6 1.387(2) . ?
C6 H6 0.9500 . ?
C7 C8 1.3993(19) . ?
C7 C12 1.3911(18) . ?
C8 H8 0.9500 . ?
C8 C9 1.386(2) . ?
C9 H9 0.9500 . ?
C9 C10 1.387(2) . ?
C10 H10 0.9500 . ?
C10 C11 1.381(2) . ?
C11 H11 0.9500 . ?
C11 C12 1.391(2) . ?
C12 H12 0.9500 . ?
C14 C15 1.3924(19) . ?
C14 C19 1.3870(19) . ?
C15 H15 0.9500 . ?
C15 C16 1.392(2) . ?
C16 H16 0.9500 . ?
C16 C17 1.382(2) . ?
C17 C18 1.384(2) . ?
C18 H18 0.9500 . ?
C18 C19 1.390(2) . ?
C19 H19 0.9500 . ?

loop_
_geom_hbond_atom_site_label_D
_geom_hbond_atom_site_label_H
_geom_hbond_atom_site_label_A
_geom_hbond_distance_DH
_geom_hbond_distance_HA
_geom_hbond_distance_DA
_geom_hbond_angle_DHA
_geom_hbond_site_symmetry_A
_geom_hbond_publ_flag
N1 H1 O1 0.868(13) 1.956(14) 2.7827(14) 158.9(16) 3_666 yes

loop_
_geom_torsion_atom_site_label_1
_geom_torsion_atom_site_label_2
_geom_torsion_atom_site_label_3
_geom_torsion_atom_site_label_4
_geom_torsion
_geom_torsion_site_symmetry_1
_geom_torsion_site_symmetry_2
_geom_torsion_site_symmetry_3
_geom_torsion_site_symmetry_4
_geom_torsion_publ_flag
Cl1 C17 C18 C19 -178.98(11) . . . . ?
P1 C1 C2 C3 -178.33(11) . . . . ?
P1 C1 C6 C5 178.07(11) . . . . ?
P1 C7 C8 C9 -175.64(11) . . . . ?
P1 C7 C12 C11 174.83(11) . . . . ?
O1 P1 C1 C2 16.79(12) . . . . ?
O1 P1 C1 C6 -160.63(11) . . . . ?
O1 P1 C7 C8 51.93(12) . . . . ?
O1 P1 C7 C12 -123.37(12) . . . . ?
O1 P1 C13 S1 -166.32(7) . . . . ?
O1 P1 C13 N1 13.72(11) . . . . ?
N1 C14 C15 C16 177.96(12) . . . . ?
N1 C14 C19 C18 -178.53(12) . . . . ?
C1 P1 C7 C8 -70.43(11) . . . . ?
C1 P1 C7 C12 114.28(12) . . . . ?
C1 P1 C13 S1 -44.82(9) . . . . ?
C1 P1 C13 N1 135.21(9) . . . . ?
C1 C2 C3 C4 0.2(2) . . . . ?
C2 C1 C6 C5 0.7(2) . . . . ?
C2 C3 C4 C5 0.6(2) . . . . ?
C3 C4 C5 C6 -0.8(2) . . . . ?
C4 C5 C6 C1 0.1(2) . . . . ?
C6 C1 C2 C3 -0.8(2) . . . . ?
C7 P1 C1 C2 139.87(11) . . . . ?
C7 P1 C1 C6 -37.56(13) . . . . ?
C7 P1 C13 S1 70.61(9) . . . . ?
C7 P1 C13 N1 -109.36(10) . . . . ?
C7 C8 C9 C10 0.6(2) . . . . ?
C8 C7 C12 C11 -0.2(2) . . . . ?
C8 C9 C10 C11 -0.9(2) . . . . ?
C9 C10 C11 C12 0.6(2) . . . . ?
C10 C11 C12 C7 0.0(2) . . . . ?
C12 C7 C8 C9 0.0(2) . . . . ?
C13 P1 C1 C2 -104.09(11) . . . . ?
C13 P1 C1 C6 78.49(12) . . . . ?
C13 P1 C7 C8 173.69(10) . . . . ?
C13 P1 C7 C12 -1.60(14) . . . . ?
C13 N1 C14 C15 49.64(19) . . . . ?
C13 N1 C14 C19 -133.19(14) . . . . ?
C14 N1 C13 S1 0.6(2) . . . . ?
C14 N1 C13 P1 -179.48(10) . . . . ?
C14 C15 C16 C17 0.3(2) . . . . ?
C15 C14 C19 C18 -1.3(2) . . . . ?
C15 C16 C17 Cl1 178.51(11) . . . . ?
C15 C16 C17 C18 -0.9(2) . . . . ?
C16 C17 C18 C19 0.5(2) . . . . ?
C17 C18 C19 C14 0.7(2) . . . . ?
C19 C14 C15 C16 0.9(2) . . . . ?

loop_
_exptl_oxdiff_crystal_face_indexfrac_h
_exptl_oxdiff_crystal_face_indexfrac_k
_exptl_oxdiff_crystal_face_indexfrac_l
_exptl_oxdiff_crystal_face_x
_exptl_oxdiff_crystal_face_y
_exptl_oxdiff_crystal_face_z
4.0021 -0.0015 -5.0024 0.1371 -0.6518 0.0225
-4.0021 0.0015 5.0024 -0.1371 0.6518 -0.0225
0.0003 -0.0001 -1.0006 0.1010 -0.0554 0.0045
-0.0003 0.0001 1.0006 -0.1010 0.0554 -0.0045
-5.0015 0.0014 2.0005 0.2580 0.5792 -0.0089
5.0015 -0.0014 -2.0005 -0.2580 -0.5792 0.0089
-1.9986 4.9982 -0.0015 0.1631 0.2077 0.7146
0.9984 -4.9980 0.0013 -0.0710 -0.1140 -0.7146
